data_4114965
loop_
_publ_author_name
'John Gavenonis'
'T. Don Tilley'

_publ_section_title
;
 Reversible Intramolecular Hydride Transfer between Tantalum and an
 Aromatic Ring: An \h5-Cyclohexadienyl Complex as a Masked Hydride
;
_journal_name_full 'Journal of the American Chemical Society'
_journal_page_first 8536
_journal_page_last 8537
_journal_paper_doi 10.1021/ja025684k
_journal_volume 124
_journal_year 2002
_chemical_formula_moiety 'C49 H52 F3 N2 O3 S Ta (C2.5 H7) '
_chemical_formula_sum 'C51.5 H59 F3 N2 O3 S Ta'
_chemical_formula_weight 1024.05
_space_group_IT_number 14
_symmetry_cell_setting monoclinic
_symmetry_Int_Tables_number 14
_symmetry_space_group_name_Hall '-P 2yn'
_symmetry_space_group_name_H-M 'P 1 21/n 1'
_cell_angle_alpha 90
_cell_angle_beta 95.869(1)
_cell_angle_gamma 90
_cell_formula_units_Z 4
_cell_length_a 10.9651(4)
_cell_length_b 15.8166(5)
_cell_length_c 27.5663(9)
_cell_measurement_reflns_used 7126
_cell_measurement_temperature 158.2
_cell_measurement_theta_max 45.0
_cell_measurement_theta_min 3.5
_cell_volume 4755.8(3)
_computing_cell_refinement 'Bruker SAINT v5.04'
_computing_data_collection 'Bruker SMART v5.052d'
_computing_data_reduction 'Bruker SAINT v5.04'
_computing_publication_material teXsan
_computing_structure_refinement teXsan
_computing_structure_solution SIR92
_diffrn_ambient_temperature 158.2
_diffrn_measurement_device_type 'SMART CCD'
_diffrn_measurement_method \w-scan
_diffrn_orient_matrix_UB_11 0.00000
_diffrn_orient_matrix_UB_12 0.00000
_diffrn_orient_matrix_UB_13 0.00000
_diffrn_orient_matrix_UB_21 0.00000
_diffrn_orient_matrix_UB_22 0.00000
_diffrn_orient_matrix_UB_23 0.00000
_diffrn_orient_matrix_UB_31 0.00000
_diffrn_orient_matrix_UB_32 0.00000
_diffrn_orient_matrix_UB_33 0.00000
_diffrn_radiation_monochromator graphite
_diffrn_radiation_source 'X-ray tube'
_diffrn_radiation_type MoK\a
_diffrn_radiation_wavelength 0.7107
_diffrn_reflns_av_R_equivalents 0.0579
_diffrn_reflns_limit_h_max 13
_diffrn_reflns_limit_h_min 0
_diffrn_reflns_limit_k_max 19
_diffrn_reflns_limit_k_min -19
_diffrn_reflns_limit_l_max 32
_diffrn_reflns_limit_l_min -32
_diffrn_reflns_number 21548
_diffrn_reflns_theta_max 25.65
_diffrn_reflns_theta_min 1.7
_diffrn_standards_decay_% 0.00
_diffrn_standards_interval_count 0
_diffrn_standards_number 0
_exptl_absorpt_coefficient_mu 2.406
_exptl_absorpt_correction_T_max 0.89
_exptl_absorpt_correction_T_min 0.46
_exptl_absorpt_correction_type empirical
_exptl_absorpt_process_details 'Blessing, 1995'
_exptl_crystal_colour red-orange
_exptl_crystal_density_diffrn 1.430
_exptl_crystal_description tablet
_exptl_crystal_F_000 2088.00
_exptl_crystal_size_max 0.320
_exptl_crystal_size_mid 0.190
_exptl_crystal_size_min 0.050
_refine_diff_density_max 0.64
_refine_diff_density_min -1.58
_refine_ls_extinction_coef 0.00000
_refine_ls_extinction_method none
_refine_ls_goodness_of_fit_ref 1.055
_refine_ls_hydrogen_treatment constr
_refine_ls_matrix_type full
_refine_ls_number_parameters 557
_refine_ls_number_reflns 5137
_refine_ls_number_restraints 0
_refine_ls_R_factor_all 0.0714
_refine_ls_R_factor_gt 0.0343
_refine_ls_shift/su_max 0.0010
_refine_ls_structure_factor_coef F
_refine_ls_weighting_scheme sigma
_refine_ls_wR_factor_all 0.0455
_refine_ls_wR_factor_gt 0.0357
_refine_ls_wR_factor_ref 0.0357
_reflns_number_gt 5137
_reflns_number_total 8872
_reflns_threshold_expression I>3.00sigma
_cod_data_source_file ja025684k_s2.cif
_cod_data_source_block Complex_3
_cod_original_cell_volume 4755.8(2)
_cod_original_sg_symbol_H-M 'P 21/n '
_cod_original_formula_sum 'C51.50 H59 F3 N2 O3 S Ta '
_cod_database_code 4114965

loop_
_symmetry_equiv_pos_as_xyz
'   +x,   +y,   +z'
1/2-x,1/2+y,1/2-z
'   -x,   -y,   -z'
1/2+x,1/2-y,1/2+z

loop_
_atom_site_aniso_label
_atom_site_aniso_U_11
_atom_site_aniso_U_22
_atom_site_aniso_U_33
_atom_site_aniso_U_12
_atom_site_aniso_U_13
_atom_site_aniso_U_23
Ta(1) 0.0147(1) 0.0185(2) 0.0182(2) -0.0009(2) 0.00014(10) -0.0010(2)
S(1) 0.032(1) 0.026(1) 0.044(1) 0.0029(10) -0.004(1) 0.007(1)
F(1) 0.146(7) 0.087(6) 0.092(6) -0.016(5) -0.054(5) 0.057(5)
F(2) 0.085(5) 0.156(8) 0.038(4) -0.017(5) 0.003(4) -0.001(4)
F(3) 0.091(5) 0.109(5) 0.057(4) -0.056(4) -0.029(4) 0.019(4)
O(1) 0.042(3) 0.027(3) 0.028(3) 0.007(3) -0.009(3) 0.005(3)
O(2) 0.039(4) 0.035(4) 0.059(4) -0.009(3) -0.018(3) 0.008(3)
O(3) 0.042(4) 0.050(4) 0.107(6) 0.014(3) 0.018(4) -0.005(4)
N(1) 0.007(3) 0.024(4) 0.031(4) -0.001(3) 0.007(3) -0.005(3)
N(2) 0.024(3) 0.021(4) 0.012(3) -0.008(3) 0.006(3) 0.001(3)
C(1) 0.020(4) 0.029(5) 0.029(5) -0.005(3) -0.001(3) 0.002(4)
C(2) 0.020(4) 0.015(5) 0.017(4) -0.004(3) 0.000(3) -0.001(3)
C(3) 0.022(4) 0.023(5) 0.019(4) 0.000(3) -0.001(3) -0.003(3)
C(4) 0.007(4) 0.034(5) 0.023(4) -0.009(3) -0.004(3) -0.007(4)
C(5) 0.008(4) 0.028(5) 0.020(4) -0.006(3) -0.001(3) -0.009(3)
C(6) 0.010(4) 0.024(5) 0.014(4) -0.004(3) -0.001(3) -0.002(3)
C(7) 0.033(5) 0.025(5) 0.030(5) -0.007(4) 0.014(4) -0.005(4)
C(8) 0.027(4) 0.021(4) 0.017(4) 0.006(3) -0.002(3) 0.002(3)
C(9) 0.038(4) 0.020(4) 0.029(4) -0.005(4) 0.004(3) -0.005(5)
C(10) 0.018(4) 0.014(4) 0.023(4) -0.003(3) 0.005(3) 0.001(3)
C(11) 0.017(4) 0.021(4) 0.020(4) -0.001(3) 0.001(3) 0.005(4)
C(12) 0.014(4) 0.032(5) 0.025(5) 0.003(3) 0.006(3) -0.001(4)
C(13) 0.033(5) 0.023(4) 0.018(4) 0.000(4) 0.005(3) 0.000(4)
C(14) 0.022(4) 0.021(4) 0.016(4) -0.002(3) 0.000(3) -0.005(3)
C(15) 0.023(4) 0.017(4) 0.021(4) -0.005(3) 0.003(3) 0.000(3)
C(16) 0.022(4) 0.029(5) 0.020(4) 0.000(4) 0.002(3) -0.009(4)
C(17) 0.021(4) 0.029(5) 0.029(5) -0.005(3) 0.003(4) -0.005(4)
C(18) 0.030(5) 0.033(5) 0.025(5) -0.011(4) 0.004(4) -0.006(4)
C(19) 0.030(5) 0.048(6) 0.030(5) -0.014(4) 0.000(4) -0.006(4)
C(20) 0.030(5) 0.046(6) 0.022(5) -0.005(4) -0.007(4) -0.003(4)
C(21) 0.025(4) 0.031(5) 0.021(5) 0.007(4) 0.004(4) -0.004(4)
C(22) 0.040(5) 0.034(5) 0.034(5) -0.012(4) -0.003(4) 0.008(4)
C(23) 0.047(6) 0.094(9) 0.049(7) -0.042(6) -0.027(5) -0.003(6)
C(24) 0.039(5) 0.043(6) 0.020(5) 0.004(4) -0.006(4) 0.000(4)
C(25) 0.032(5) 0.019(4) 0.026(5) 0.007(4) 0.005(4) 0.001(4)
C(26) 0.026(4) 0.024(5) 0.032(5) -0.005(4) 0.008(4) -0.002(4)
C(27) 0.045(5) 0.028(5) 0.037(6) -0.001(4) 0.018(4) 0.000(4)
C(28) 0.031(5) 0.040(6) 0.048(6) -0.011(4) 0.020(4) -0.004(5)
C(29) 0.023(4) 0.034(5) 0.048(6) -0.001(4) 0.011(4) 0.005(4)
C(30) 0.016(4) 0.018(4) 0.042(5) 0.001(3) -0.004(4) -0.001(4)
C(31) 0.038(5) 0.027(4) 0.012(4) -0.006(4) 0.002(4) -0.001(4)
C(32) 0.042(5) 0.038(5) 0.024(5) -0.009(4) 0.012(4) -0.006(4)
C(33) 0.058(6) 0.040(5) 0.026(5) -0.019(5) 0.008(5) -0.011(4)
C(34) 0.051(6) 0.062(7) 0.016(5) -0.024(5) -0.007(4) 0.001(4)
C(35) 0.042(6) 0.053(7) 0.029(5) 0.000(5) -0.004(5) 0.020(5)
C(36) 0.048(6) 0.037(5) 0.015(5) 0.000(4) 0.006(4) 0.007(4)
C(37) 0.045(6) 0.027(5) 0.067(7) -0.003(4) 0.026(5) -0.013(5)
C(38) 0.058(7) 0.099(10) 0.048(7) -0.032(7) -0.023(5) 0.015(7)
C(39) 0.054(6) 0.028(5) 0.050(6) 0.002(4) 0.005(5) 0.004(5)
C(40) 0.012(4) 0.034(5) 0.031(5) 0.000(3) 0.000(3) 0.000(4)
C(41) 0.014(4) 0.040(5) 0.041(6) -0.007(4) 0.003(4) -0.003(4)
C(42) 0.017(4) 0.063(7) 0.041(6) -0.007(4) 0.004(4) -0.006(5)
C(43) 0.016(5) 0.103(9) 0.033(6) -0.009(5) -0.001(4) 0.004(6)
C(44) 0.022(5) 0.062(8) 0.051(7) 0.000(4) 0.003(4) 0.016(5)
C(45) 0.015(4) 0.046(6) 0.050(6) 0.001(4) -0.002(4) 0.008(5)
C(46) 0.036(5) 0.044(6) 0.049(6) -0.015(4) 0.012(4) -0.018(5)
C(47) 0.031(6) 0.16(1) 0.039(7) -0.016(6) -0.007(5) 0.003(7)
C(48) 0.035(5) 0.047(7) 0.077(7) 0.010(5) 0.002(5) 0.015(6)
C(49) 0.047(6) 0.074(8) 0.046(7) -0.022(6) -0.025(6) 0.031(6)
C(51) 0.27(2) 0.10(1) 0.08(1) -0.03(2) 0.01(1) 0.02(1)
C(52) 0.18(2) 0.13(1) 0.06(1) 0.06(2) 0.03(1) -0.018(10)

loop_
_atom_site_label
_atom_site_fract_x
_atom_site_fract_y
_atom_site_fract_z
_atom_site_U_iso_or_equiv
_atom_site_thermal_displace_type
Ta(1) 0.96140(3) -0.20909(2) 0.28583(1) 0.0181 Uij
S(1) 1.0593(2) -0.3917(1) 0.34624(9) 0.0342 Uij
F(1) 1.1160(7) -0.4558(5) 0.4316(3) 0.1108 Uij
F(2) 0.9982(7) -0.3515(5) 0.4319(2) 0.0858 Uij
F(3) 1.1845(6) -0.3293(4) 0.4237(2) 0.0894 Uij
O(1) 1.0273(5) -0.3028(3) 0.3334(2) 0.0375 Uij
O(2) 0.9562(5) -0.4463(4) 0.3407(2) 0.0420 Uij
O(3) 1.1700(5) -0.4173(4) 0.3285(3) 0.0600 Uij
N(1) 0.9538(5) -0.1090(4) 0.3292(2) 0.0176 Uij
N(2) 1.0788(5) -0.1858(3) 0.2473(2) 0.0145 Uij
C(1) 0.7400(7) -0.3359(5) 0.2802(3) 0.0269 Uij
C(2) 0.8223(6) -0.3113(4) 0.2411(3) 0.0145 Uij
C(3) 0.8045(6) -0.2297(4) 0.2212(3) 0.0170 Uij
C(4) 0.7681(6) -0.1640(5) 0.2507(3) 0.0247 Uij
C(5) 0.7402(6) -0.1846(5) 0.3006(3) 0.0191 Uij
C(6) 0.7360(6) -0.2657(4) 0.3158(3) 0.0198 Uij
C(7) 0.8790(7) -0.3824(5) 0.2143(3) 0.0265 Uij
C(8) 0.7460(7) -0.0753(5) 0.2299(3) 0.0232 Uij
C(9) 0.7200(6) -0.2895(5) 0.3671(3) 0.0297 Uij
C(10) 0.7378(6) -0.1121(4) 0.3352(3) 0.0216 Uij
C(11) 0.6335(6) -0.0853(5) 0.3538(3) 0.0245 Uij
C(12) 0.6381(6) -0.0194(5) 0.3875(3) 0.0258 Uij
C(13) 0.7499(7) 0.0168(5) 0.4024(3) 0.0225 Uij
C(14) 0.8592(6) -0.0095(5) 0.3849(3) 0.0213 Uij
C(15) 0.8527(6) -0.0752(4) 0.3497(3) 0.0196 Uij
C(16) 0.9796(7) 0.0290(5) 0.4059(3) 0.0277 Uij
C(17) 1.0072(6) 0.1138(5) 0.3947(3) 0.0273 Uij
C(18) 1.1067(7) 0.1537(5) 0.4211(3) 0.0339 Uij
C(19) 1.1793(7) 0.1113(6) 0.4570(3) 0.0403 Uij
C(20) 1.1555(7) 0.0268(5) 0.4658(3) 0.0374 Uij
C(21) 1.0558(7) -0.0159(5) 0.4408(3) 0.0239 Uij
C(22) 0.9309(8) 0.1621(5) 0.3549(3) 0.0387 Uij
C(23) 1.2848(9) 0.1547(7) 0.4880(4) 0.0511 Uij
C(24) 1.0341(7) -0.1075(6) 0.4523(3) 0.0367 Uij
C(25) 1.1758(7) -0.1645(5) 0.2203(3) 0.0238 Uij
C(26) 1.1610(7) -0.1577(5) 0.1694(3) 0.0301 Uij
C(27) 1.2613(8) -0.1382(5) 0.1443(3) 0.0374 Uij
C(28) 1.3767(7) -0.1267(6) 0.1692(3) 0.0390 Uij
C(29) 1.3908(7) -0.1326(5) 0.2185(3) 0.0370 Uij
C(30) 1.2942(6) -0.1499(4) 0.2452(3) 0.0262 Uij
C(31) 1.0349(7) -0.1680(5) 0.1401(3) 0.0293 Uij
C(32) 1.0032(8) -0.2461(6) 0.1197(3) 0.0364 Uij
C(33) 0.8919(9) -0.2545(6) 0.0909(3) 0.0400 Uij
C(34) 0.8126(8) -0.1866(6) 0.0835(3) 0.0423 Uij
C(35) 0.8442(8) -0.1077(6) 0.1048(3) 0.0401 Uij
C(36) 0.9559(8) -0.0980(5) 0.1329(3) 0.0326 Uij
C(37) 1.0886(8) -0.3210(5) 0.1268(4) 0.0450 Uij
C(38) 0.6884(9) -0.1926(8) 0.0529(4) 0.0587 Uij
C(39) 0.9936(8) -0.0131(5) 0.1550(3) 0.0420 Uij
C(40) 1.3125(6) -0.1557(5) 0.2998(3) 0.0272 Uij
C(41) 1.2887(6) -0.0840(5) 0.3271(3) 0.0359 Uij
C(42) 1.3124(7) -0.0892(6) 0.3778(3) 0.0401 Uij
C(43) 1.3571(7) -0.1620(8) 0.4009(3) 0.0473 Uij
C(44) 1.3784(7) -0.2309(6) 0.3720(4) 0.0407 Uij
C(45) 1.3575(7) -0.2285(5) 0.3211(3) 0.0411 Uij
C(46) 1.2423(8) -0.0038(6) 0.3035(3) 0.0404 Uij
C(47) 1.3829(8) -0.1644(9) 0.4560(4) 0.0584 Uij
C(48) 1.3843(8) -0.3037(6) 0.2915(4) 0.0440 Uij
C(49) 1.0921(9) -0.3801(7) 0.4123(4) 0.0533 Uij
C(50) 1.248(4) -0.601(3) 0.508(2) 0.16(1) Uij
C(51) 1.384(2) -0.595(1) 0.5119(6) 0.1261 Uij
C(52) 1.432(1) -0.508(1) 0.4946(6) 0.1000 Uij
C(100) 0.7742 -0.2311 0.2659 0.0025 Uij
H(1) 0.7742 -0.3852 0.2973 0.0323 Uij
H(2) 0.6607 -0.3486 0.2661 0.0323 Uij
H(3) 0.8165 -0.2191 0.1882 0.0204 Uij
H(4) 0.8185 -0.4241 0.2053 0.0318 Uij
H(5) 0.9441 -0.4071 0.2349 0.0318 Uij
H(6) 0.9099 -0.3607 0.1859 0.0318 Uij
H(7) 0.6605 -0.0666 0.2223 0.0278 Uij
H(8) 0.7863 -0.0697 0.2012 0.0278 Uij
H(9) 0.7776 -0.0347 0.2533 0.0278 Uij
H(10) 0.6385 -0.3088 0.3689 0.0357 Uij
H(11) 0.7351 -0.2416 0.3876 0.0357 Uij
H(12) 0.7761 -0.3332 0.3775 0.0357 Uij
H(13) 0.5574 -0.1119 0.3438 0.0295 Uij
H(14) 0.5655 0.0002 0.3999 0.0310 Uij
H(15) 0.7529 0.0615 0.4255 0.0270 Uij
H(16) 1.1246 0.2109 0.4142 0.0407 Uij
H(17) 1.2084 -0.0030 0.4893 0.0449 Uij
H(18) 0.9257 0.1305 0.3255 0.0464 Uij
H(19) 0.9683 0.2152 0.3501 0.0464 Uij
H(20) 0.8509 0.1708 0.3643 0.0464 Uij
H(21) 1.3561 0.1206 0.4891 0.0613 Uij
H(22) 1.2627 0.1629 0.5201 0.0613 Uij
H(23) 1.3005 0.2082 0.4741 0.0613 Uij
H(24) 1.0651 -0.1423 0.4283 0.0441 Uij
H(25) 0.9488 -0.1173 0.4526 0.0441 Uij
H(26) 1.0752 -0.1209 0.4835 0.0441 Uij
H(27) 1.2508 -0.1327 0.1098 0.0449 Uij
H(28) 1.4453 -0.1150 0.1518 0.0468 Uij
H(29) 1.4699 -0.1242 0.2353 0.0444 Uij
H(30) 0.8701 -0.3073 0.0762 0.0480 Uij
H(31) 0.7896 -0.0612 0.0998 0.0482 Uij
H(32) 1.1042 -0.3332 0.1606 0.0540 Uij
H(33) 1.1636 -0.3083 0.1139 0.0540 Uij
H(34) 1.0517 -0.3688 0.1104 0.0540 Uij
H(35) 0.6534 -0.2467 0.0574 0.0705 Uij
H(36) 0.6995 -0.1852 0.0194 0.0705 Uij
H(37) 0.6354 -0.1499 0.0627 0.0705 Uij
H(38) 1.0117 -0.0191 0.1893 0.0505 Uij
H(39) 0.9283 0.0262 0.1484 0.0505 Uij
H(40) 1.0641 0.0069 0.1413 0.0505 Uij
H(41) 1.2969 -0.0413 0.3970 0.0481 Uij
H(42) 1.4086 -0.2817 0.3873 0.0489 Uij
H(43) 1.1761 -0.0160 0.2796 0.0485 Uij
H(44) 1.3065 0.0227 0.2885 0.0485 Uij
H(45) 1.2151 0.0329 0.3275 0.0485 Uij
H(46) 1.3087 -0.1556 0.4703 0.0701 Uij
H(47) 1.4397 -0.1211 0.4663 0.0701 Uij
H(48) 1.4163 -0.2178 0.4657 0.0701 Uij
H(49) 1.3125 -0.3192 0.2711 0.0528 Uij
H(50) 1.4093 -0.3494 0.3125 0.0528 Uij
H(51) 1.4479 -0.2904 0.2718 0.0528 Uij
H(52) 1.2224 -0.6550 0.5194 0.2052 Uij
H(53) 1.2127 -0.5936 0.4753 0.2052 Uij
H(54) 1.2142 -0.5583 0.5278 0.2052 Uij
H(55) 1.4155 -0.6032 0.5450 0.1513 Uij
H(56) 1.4140 -0.6382 0.4924 0.1513 Uij
H(57) 1.4124 -0.5047 0.4603 0.1200 Uij
H(58) 1.3898 -0.4647 0.5100 0.1200 Uij
H(59) 0.999(7) -0.077(5) 0.337(3) 0.0317 Uij

loop_
_atom_type_symbol
_atom_type_oxidation_number
_atom_type_number_in_cell
_atom_type_scat_dispersion_real
_atom_type_scat_dispersion_imag
_atom_type_scat_source
C 0 206 0.003 0.002 'International Tables'
H 0 236 0.000 0.000 'International Tables'
F 0 12 0.017 0.010 'International Tables'
N 0 8 0.006 0.003 'International Tables'
O 0 12 0.011 0.006 'International Tables'
S 0 4 0.125 0.123 'International Tables'
Ta 0 4 -0.705 6.523 'International Tables'

loop_
_geom_angle_atom_site_label_1
_geom_angle_atom_site_label_2
_geom_angle_atom_site_label_3
_geom_angle
_geom_angle_publ_flag
O(1) Ta(1) N(1) 102.9(2) yes
O(1) Ta(1) N(2) 107.4(2) yes
O(1) Ta(1) C(2) 90.3(2) yes
O(1) Ta(1) C(3) 124.1(2) yes
O(1) Ta(1) C(4) 136.4(2) yes
O(1) Ta(1) C(5) 106.7(2) yes
O(1) Ta(1) C(100) 108.5(1) yes
N(1) Ta(1) N(2) 105.6(2) yes
N(1) Ta(1) C(2) 139.5(2) yes
N(1) Ta(1) C(3) 119.3(2) yes
N(1) Ta(1) C(4) 85.1(2) yes
N(1) Ta(1) C(5) 71.5(2) yes
N(1) Ta(1) C(100) 100.9(1) yes
N(2) Ta(1) C(2) 106.5(2) yes
N(2) Ta(1) C(3) 95.4(2) yes
N(2) Ta(1) C(4) 111.5(2) yes
N(2) Ta(1) C(5) 145.5(2) yes
N(2) Ta(1) C(100) 128.5(2) yes
C(2) Ta(1) C(3) 33.8(2) yes
C(2) Ta(1) C(4) 60.5(2) yes
C(2) Ta(1) C(5) 68.1(2) yes
C(2) Ta(1) C(100) 38.9(1) yes
C(3) Ta(1) C(4) 34.6(2) yes
C(3) Ta(1) C(5) 60.5(2) yes
C(3) Ta(1) C(100) 33.4(2) yes
C(4) Ta(1) C(5) 34.9(2) yes
C(4) Ta(1) C(100) 29.0(2) yes
C(5) Ta(1) C(100) 30.6(1) yes
O(1) S(1) O(2) 112.6(3) yes
O(1) S(1) O(3) 112.3(3) yes
O(1) S(1) C(49) 99.2(4) yes
O(2) S(1) O(3) 119.4(4) yes
O(2) S(1) C(49) 104.0(4) yes
O(3) S(1) C(49) 106.6(4) yes
Ta(1) O(1) S(1) 153.2(3) yes
Ta(1) N(1) C(15) 129.0(4) yes
Ta(1) N(2) C(25) 175.6(5) yes
C(2) C(1) C(6) 109.6(6) yes
C(2) C(1) C(100) 56.2(3) yes
C(6) C(1) C(100) 57.5(4) yes
Ta(1) C(2) C(1) 101.1(4) yes
Ta(1) C(2) C(3) 69.3(3) yes
Ta(1) C(2) C(7) 117.8(4) yes
Ta(1) C(2) C(100) 57.7(2) yes
C(1) C(2) C(3) 116.2(6) yes
C(1) C(2) C(7) 117.3(5) yes
C(1) C(2) C(100) 69.3(4) yes
C(3) C(2) C(7) 122.6(6) yes
C(3) C(2) C(100) 52.0(3) yes
C(7) C(2) C(100) 173.3(5) yes
Ta(1) C(3) C(2) 76.9(4) yes
Ta(1) C(3) C(4) 71.9(4) yes
Ta(1) C(3) C(100) 61.9(2) yes
C(2) C(3) C(4) 119.3(6) yes
C(2) C(3) C(100) 69.9(4) yes
C(4) C(3) C(100) 49.5(4) yes
Ta(1) C(4) C(3) 73.5(4) yes
Ta(1) C(4) C(5) 79.3(4) yes
Ta(1) C(4) C(8) 122.4(4) yes
Ta(1) C(4) C(100) 63.2(3) yes
C(3) C(4) C(5) 118.4(6) yes
C(3) C(4) C(8) 120.4(6) yes
C(3) C(4) C(100) 60.9(4) yes
C(5) C(4) C(8) 121.0(6) yes
C(5) C(4) C(100) 57.5(4) yes
C(8) C(4) C(100) 174.2(6) yes
Ta(1) C(5) C(4) 65.8(3) yes
Ta(1) C(5) C(6) 88.2(4) yes
Ta(1) C(5) C(10) 107.5(4) yes
Ta(1) C(5) C(100) 55.9(2) yes
C(4) C(5) C(6) 121.0(6) yes
C(4) C(5) C(10) 116.3(6) yes
C(4) C(5) C(100) 48.1(4) yes
C(6) C(5) C(10) 121.9(6) yes
C(6) C(5) C(100) 73.2(4) yes
C(10) C(5) C(100) 159.3(6) yes
C(1) C(6) C(5) 120.1(6) yes
C(1) C(6) C(9) 116.9(6) yes
C(1) C(6) C(100) 69.9(4) yes
C(5) C(6) C(9) 122.9(6) yes
C(5) C(6) C(100) 51.6(3) yes
C(9) C(6) C(100) 169.3(5) yes
C(5) C(10) C(11) 123.2(6) yes
C(5) C(10) C(15) 115.2(5) yes
C(11) C(10) C(15) 121.5(6) yes
C(10) C(11) C(12) 120.5(6) yes
C(11) C(12) C(13) 118.7(6) yes
C(12) C(13) C(14) 122.8(6) yes
C(13) C(14) C(15) 117.9(6) yes
C(13) C(14) C(16) 119.5(6) yes
C(15) C(14) C(16) 122.5(6) yes
N(1) C(15) C(10) 116.7(6) yes
N(1) C(15) C(14) 124.7(6) yes
C(10) C(15) C(14) 118.6(6) yes
C(14) C(16) C(17) 119.6(6) yes
C(14) C(16) C(21) 119.6(6) yes
C(17) C(16) C(21) 120.3(6) yes
C(16) C(17) C(18) 119.0(6) yes
C(16) C(17) C(22) 121.4(6) yes
C(18) C(17) C(22) 119.5(6) yes
C(17) C(18) C(19) 121.1(7) yes
C(18) C(19) C(20) 119.2(7) yes
C(18) C(19) C(23) 122.1(8) yes
C(20) C(19) C(23) 118.7(7) yes
C(19) C(20) C(21) 122.0(7) yes
C(16) C(21) C(20) 118.2(7) yes
C(16) C(21) C(24) 122.4(6) yes
C(20) C(21) C(24) 119.4(6) yes
N(2) C(25) C(26) 122.4(6) yes
N(2) C(25) C(30) 119.1(6) yes
C(26) C(25) C(30) 118.5(6) yes
C(25) C(26) C(27) 119.8(7) yes
C(25) C(26) C(31) 121.6(6) yes
C(27) C(26) C(31) 118.5(7) yes
C(26) C(27) C(28) 120.7(7) yes
C(27) C(28) C(29) 119.4(7) yes
C(28) C(29) C(30) 122.3(7) yes
C(25) C(30) C(29) 119.2(7) yes
C(25) C(30) C(40) 119.7(6) yes
C(29) C(30) C(40) 121.0(6) yes
C(26) C(31) C(32) 118.8(7) yes
C(26) C(31) C(36) 120.0(6) yes
C(32) C(31) C(36) 121.2(7) yes
C(31) C(32) C(33) 118.9(7) yes
C(31) C(32) C(37) 121.4(7) yes
C(33) C(32) C(37) 119.7(7) yes
C(32) C(33) C(34) 120.8(7) yes
C(33) C(34) C(35) 120.2(7) yes
C(33) C(34) C(38) 123.0(8) yes
C(35) C(34) C(38) 116.9(9) yes
C(34) C(35) C(36) 119.8(8) yes
C(31) C(36) C(35) 119.1(8) yes
C(31) C(36) C(39) 120.1(7) yes
C(35) C(36) C(39) 120.8(7) yes
C(30) C(40) C(41) 118.5(6) yes
C(30) C(40) C(45) 119.4(7) yes
C(41) C(40) C(45) 122.1(7) yes
C(40) C(41) C(42) 117.7(7) yes
C(40) C(41) C(46) 121.9(7) yes
C(42) C(41) C(46) 120.4(7) yes
C(41) C(42) C(43) 122.1(8) yes
C(42) C(43) C(44) 117.7(8) yes
C(42) C(43) C(47) 120.3(10) yes
C(44) C(43) C(47) 122.1(10) yes
C(43) C(44) C(45) 122.4(8) yes
C(40) C(45) C(44) 118.2(8) yes
C(40) C(45) C(48) 121.4(7) yes
C(44) C(45) C(48) 120.4(7) yes
S(1) C(49) F(1) 108.6(8) yes
S(1) C(49) F(2) 111.5(6) yes
S(1) C(49) F(3) 111.7(7) yes
F(1) C(49) F(2) 106.4(9) yes
F(1) C(49) F(3) 110.0(7) yes
F(2) C(49) F(3) 108.4(10) yes
C(50) C(51) C(52) 113(2) yes
C(51) C(52) C(52) 116(1) yes
Ta(1) C(100) C(1) 108.8(2) yes
Ta(1) C(100) C(2) 83.4(2) yes
Ta(1) C(100) C(3) 84.7(3) yes
Ta(1) C(100) C(4) 87.7(3) yes
Ta(1) C(100) C(5) 93.5(2) yes
Ta(1) C(100) C(6) 99.7(2) yes
C(1) C(100) C(2) 54.4(3) yes
C(1) C(100) C(3) 108.0(4) yes
C(1) C(100) C(4) 163.1(4) yes
C(1) C(100) C(5) 106.6(4) yes
C(1) C(100) C(6) 52.6(3) yes
C(2) C(100) C(3) 58.0(3) yes
C(2) C(100) C(4) 127.4(4) yes
C(2) C(100) C(5) 157.6(4) yes
C(2) C(100) C(6) 103.4(3) yes
C(3) C(100) C(4) 69.6(4) yes
C(3) C(100) C(5) 144.0(4) yes
C(3) C(100) C(6) 160.5(4) yes
C(4) C(100) C(5) 74.4(4) yes
C(4) C(100) C(6) 129.3(4) yes
C(5) C(100) C(6) 55.2(4) yes

loop_
_geom_bond_atom_site_label_1
_geom_bond_atom_site_label_2
_geom_bond_distance
_geom_bond_publ_flag
Ta(1) O(1) 2.060(4) yes
Ta(1) N(1) 1.990(6) yes
Ta(1) N(2) 1.788(5) yes
Ta(1) C(2) 2.466(6) yes
Ta(1) C(3) 2.369(6) yes
Ta(1) C(4) 2.349(6) yes
Ta(1) C(5) 2.530(6) yes
Ta(1) C(100) 2.0990(3) yes
S(1) O(1) 1.484(5) yes
S(1) O(2) 1.419(5) yes
S(1) O(3) 1.413(6) yes
S(1) C(49) 1.829(10) yes
F(1) C(49) 1.32(1) yes
F(2) C(49) 1.29(1) yes
F(3) C(49) 1.306(9) yes
N(1) C(15) 1.401(8) yes
N(2) C(25) 1.402(8) yes
C(1) C(2) 1.526(9) yes
C(1) C(6) 1.484(9) yes
C(2) C(3) 1.409(9) yes
C(2) C(7) 1.513(9) yes
C(3) C(4) 1.404(9) yes
C(4) C(5) 1.475(9) yes
C(4) C(8) 1.525(9) yes
C(5) C(6) 1.352(9) yes
C(5) C(10) 1.493(9) yes
C(6) C(9) 1.492(9) yes
C(10) C(11) 1.368(9) yes
C(10) C(15) 1.409(8) yes
C(11) C(12) 1.394(9) yes
C(12) C(13) 1.377(9) yes
C(13) C(14) 1.400(9) yes
C(14) C(15) 1.419(9) yes
C(14) C(16) 1.514(9) yes
C(16) C(17) 1.417(9) yes
C(16) C(21) 1.401(9) yes
C(17) C(18) 1.399(9) yes
C(17) C(22) 1.515(10) yes
C(18) C(19) 1.38(1) yes
C(19) C(20) 1.39(1) yes
C(19) C(23) 1.528(10) yes
C(20) C(21) 1.404(9) yes
C(21) C(24) 1.51(1) yes
C(25) C(26) 1.401(10) yes
C(25) C(30) 1.424(9) yes
C(26) C(27) 1.392(10) yes
C(26) C(31) 1.536(9) yes
C(27) C(28) 1.39(1) yes
C(28) C(29) 1.36(1) yes
C(29) C(30) 1.377(10) yes
C(30) C(40) 1.500(10) yes
C(31) C(32) 1.387(10) yes
C(31) C(36) 1.41(1) yes
C(32) C(33) 1.39(1) yes
C(32) C(37) 1.51(1) yes
C(33) C(34) 1.38(1) yes
C(34) C(35) 1.41(1) yes
C(34) C(38) 1.53(1) yes
C(35) C(36) 1.389(10) yes
C(36) C(39) 1.52(1) yes
C(40) C(41) 1.401(10) yes
C(40) C(45) 1.362(10) yes
C(41) C(42) 1.40(1) yes
C(41) C(46) 1.49(1) yes
C(42) C(43) 1.38(1) yes
C(43) C(44) 1.38(1) yes
C(43) C(47) 1.52(1) yes
C(44) C(45) 1.40(1) yes
C(45) C(48) 1.49(1) yes
C(50) C(51) 1.49(4) yes
C(51) C(52) 1.56(2) yes
C(52) C(52) 1.51(3) yes
